data_1504493
loop_
_publ_author_name
'Boraty\'nski, Przemys\/law J'
'Turowska-Tyrk, Ilona'
'Skarzewski, Jacek'

_publ_section_title
;
 Stereoselective C9 arylation and vinylation of Cinchona alkaloids.
;
_journal_issue 3
_journal_name_full 'Organic letters'
_journal_page_first 385
_journal_page_last 388
_journal_paper_doi 10.1021/ol7026625
_journal_volume 10
_journal_year 2008
_chemical_absolute_configuration ad
_chemical_formula_sum 'C27 H29 N3 O S'
_chemical_formula_weight 443.59
_chemical_name_systematic
; 
 ? 
;
_space_group_IT_number 19
_symmetry_cell_setting orthorhombic
_symmetry_space_group_name_Hall 'P 2ac 2ab'
_symmetry_space_group_name_H-M 'P 21 21 21'
_atom_sites_solution_hydrogens geom
_atom_sites_solution_primary direct
_atom_sites_solution_secondary difmap
_audit_creation_method SHELXL-97
_cell_angle_alpha 90.00
_cell_angle_beta 90.00
_cell_angle_gamma 90.00
_cell_formula_units_Z 4
_cell_length_a 9.4513(7)
_cell_length_b 10.0331(8)
_cell_length_c 24.638(2)
_cell_measurement_reflns_used 1000
_cell_measurement_temperature 299(2)
_cell_measurement_theta_max 18
_cell_measurement_theta_min 3
_cell_volume 2336.3(3)
_computing_cell_refinement 'CRYSALIS (Oxford Diffraction, 2003)'
_computing_data_collection 'CRYSALIS (Oxford Diffraction, 2003)'
_computing_data_reduction 'CRYSALIS (Oxford Diffraction, 2003)'
_computing_molecular_graphics 'ORTEP3 (Farrugia, 1997)'
_computing_publication_material 'SHELXL-97 (Sheldrick, 1997)'
_computing_structure_refinement 'SHELXL-97 (Sheldrick, 1997)'
_computing_structure_solution 'SHELXS-97 (Sheldrick, 1990)'
_diffrn_ambient_temperature 299(2)
_diffrn_measured_fraction_theta_full 0.997
_diffrn_measured_fraction_theta_max 0.997
_diffrn_measurement_device_type 'Kuma KM4CCD'
_diffrn_measurement_method '\w scans'
_diffrn_radiation_monochromator graphite
_diffrn_radiation_source 'fine-focus sealed tube'
_diffrn_radiation_type MoK\a
_diffrn_radiation_wavelength 0.71073
_diffrn_reflns_av_R_equivalents 0.0299
_diffrn_reflns_av_sigmaI/netI 0.0277
_diffrn_reflns_limit_h_max 7
_diffrn_reflns_limit_h_min -11
_diffrn_reflns_limit_k_max 11
_diffrn_reflns_limit_k_min -11
_diffrn_reflns_limit_l_max 29
_diffrn_reflns_limit_l_min -28
_diffrn_reflns_number 12653
_diffrn_reflns_theta_full 25.00
_diffrn_reflns_theta_max 25.00
_diffrn_reflns_theta_min 3.07
_exptl_absorpt_coefficient_mu 0.163
_exptl_absorpt_correction_type none
_exptl_crystal_colour colourless
_exptl_crystal_density_diffrn 1.261
_exptl_crystal_density_method 'not measured'
_exptl_crystal_description block
_exptl_crystal_F_000 944
_exptl_crystal_size_max 0.50
_exptl_crystal_size_mid 0.40
_exptl_crystal_size_min 0.25
_refine_diff_density_max 0.244
_refine_diff_density_min -0.390
_refine_diff_density_rms 0.046
_refine_ls_abs_structure_details 'Flack H D (1983), Acta Cryst. A39, 876-881'
_refine_ls_abs_structure_Flack 0.01(13)
_refine_ls_extinction_method none
_refine_ls_goodness_of_fit_ref 1.049
_refine_ls_hydrogen_treatment constr
_refine_ls_matrix_type full
_refine_ls_number_parameters 290
_refine_ls_number_reflns 4125
_refine_ls_number_restraints 0
_refine_ls_restrained_S_all 1.049
_refine_ls_R_factor_all 0.0634
_refine_ls_R_factor_gt 0.0496
_refine_ls_shift/su_max 0.000
_refine_ls_shift/su_mean 0.000
_refine_ls_structure_factor_coef Fsqd
_refine_ls_weighting_details 'calc w=1/[\s^2^(Fo^2^)+(0.1027P)^2^+0.1623P] where P=(Fo^2^+2Fc^2^)/3'
_refine_ls_weighting_scheme calc
_refine_ls_wR_factor_gt 0.1395
_refine_ls_wR_factor_ref 0.1529
_reflns_number_gt 3299
_reflns_number_total 4125
_reflns_threshold_expression >2sigma(I)
_cod_data_source_file ol7026625-file001.cif
_cod_data_source_block JS6
_cod_depositor_comments
;
The following automatic conversions were performed:

'_symmetry_cell_setting' value 'Orthorhombic' changed to
'orthorhombic' according to
/home/saulius/struct/CIF-dictionaries/cif_core.dic dictionary named
'cif_core.dic' version 2.4.1 from 2010-06-29.

Automatic conversion script
Id: cif_fix_values 1715 2011-07-08 13:25:40Z adriana 
;
_cod_database_code 1504493

loop_
_symmetry_equiv_pos_as_xyz
'x, y, z'
'-x+1/2, -y, z+1/2'
'-x, y+1/2, -z+1/2'
'x+1/2, -y+1/2, -z'

loop_
_atom_site_label
_atom_site_type_symbol
_atom_site_fract_x
_atom_site_fract_y
_atom_site_fract_z
_atom_site_U_iso_or_equiv
_atom_site_adp_type
_atom_site_occupancy
_atom_site_symmetry_multiplicity
_atom_site_calc_flag
_atom_site_refinement_flags
C1 C 0.2249(3) 0.0184(3) 0.57813(11) 0.0449(6) Uani 1 1 d .
C2 C 0.1080(4) -0.0327(3) 0.55139(13) 0.0590(8) Uani 1 1 d .
H2 H 0.0176 -0.0123 0.5637 0.071 Uiso 1 1 calc R
C3 C 0.1251(6) -0.1143(4) 0.50623(15) 0.0833(13) Uani 1 1 d .
H3 H 0.0460 -0.1480 0.4884 0.100 Uiso 1 1 calc R
C4 C 0.2570(7) -0.1449(4) 0.48799(16) 0.0932(15) Uani 1 1 d .
H4 H 0.2675 -0.2002 0.4580 0.112 Uiso 1 1 calc R
C5 C 0.3749(5) -0.0947(4) 0.51352(17) 0.0821(12) Uani 1 1 d .
H5 H 0.4648 -0.1152 0.5006 0.099 Uiso 1 1 calc R
C6 C 0.3589(3) -0.0128(3) 0.55888(14) 0.0590(8) Uani 1 1 d .
H6 H 0.4385 0.0210 0.5763 0.071 Uiso 1 1 calc R
C7 C 0.2078(3) 0.1059(2) 0.62754(10) 0.0374(6) Uani 1 1 d .
H7 H 0.1065 0.1099 0.6359 0.045 Uiso 1 1 calc R
C8 C 0.2822(3) 0.0461(3) 0.67675(10) 0.0410(6) Uani 1 1 d .
C9 C 0.4135(3) 0.0889(4) 0.69281(12) 0.0592(8) Uani 1 1 d .
H9 H 0.4574 0.1586 0.6745 0.071 Uiso 1 1 calc R
C10 C 0.4815(4) 0.0274(4) 0.73685(16) 0.0744(11) Uani 1 1 d .
H10 H 0.5699 0.0598 0.7469 0.089 Uiso 1 1 calc R
N1 N 0.4298(3) -0.0718(3) 0.76466(11) 0.0648(7) Uani 1 1 d .
C11 C 0.2999(3) -0.1162(3) 0.74956(11) 0.0464(7) Uani 1 1 d .
C12 C 0.2440(3) -0.2254(3) 0.77875(12) 0.0539(7) Uani 1 1 d .
H12 H 0.2942 -0.2600 0.8080 0.065 Uiso 1 1 calc R
C13 C 0.1190(3) -0.2801(3) 0.76476(12) 0.0528(7) Uani 1 1 d .
H13 H 0.0851 -0.3540 0.7835 0.063 Uiso 1 1 calc R
C14 C 0.0395(3) -0.2256(3) 0.72178(11) 0.0468(7) Uani 1 1 d .
C15 C 0.0876(3) -0.1182(3) 0.69322(10) 0.0405(6) Uani 1 1 d .
H15 H 0.0328 -0.0822 0.6655 0.049 Uiso 1 1 calc R
C16 C 0.2205(3) -0.0617(3) 0.70568(10) 0.0376(6) Uani 1 1 d .
O1 O -0.0842(2) -0.2911(2) 0.71263(9) 0.0656(6) Uani 1 1 d .
C17 C -0.1756(4) -0.2385(5) 0.6739(2) 0.1052(16) Uani 1 1 d .
H17A H -0.2075 -0.1522 0.6855 0.126 Uiso 1 1 calc R
H17B H -0.2555 -0.2967 0.6697 0.126 Uiso 1 1 calc R
H17C H -0.1269 -0.2305 0.6399 0.126 Uiso 1 1 calc R
C18 C 0.2585(3) 0.2505(3) 0.61703(10) 0.0398(6) Uani 1 1 d .
H18 H 0.3610 0.2492 0.6113 0.048 Uiso 1 1 calc R
C19 C 0.0339(3) 0.3330(3) 0.57365(13) 0.0563(8) Uani 1 1 d .
H19A H -0.0145 0.2508 0.5829 0.068 Uiso 1 1 calc R
H19B H -0.0054 0.3663 0.5399 0.068 Uiso 1 1 calc R
C20 C 0.0127(4) 0.4346(4) 0.61826(15) 0.0712(10) Uani 1 1 d .
H20A H -0.0480 0.3978 0.6463 0.085 Uiso 1 1 calc R
H20B H -0.0329 0.5134 0.6036 0.085 Uiso 1 1 calc R
C21 C 0.1570(4) 0.4726(3) 0.64283(12) 0.0549(7) Uani 1 1 d .
H21 H 0.1436 0.5361 0.6726 0.066 Uiso 1 1 calc R
C22 C 0.2258(3) 0.3454(3) 0.66409(11) 0.0502(7) Uani 1 1 d .
H22A H 0.1626 0.3020 0.6896 0.060 Uiso 1 1 calc R
H22B H 0.3126 0.3674 0.6830 0.060 Uiso 1 1 calc R
C23 C 0.2493(3) 0.5349(3) 0.59875(12) 0.0533(7) Uani 1 1 d .
H23 H 0.2002 0.6138 0.5848 0.064 Uiso 1 1 calc R
C24 C 0.2636(3) 0.4349(3) 0.55217(11) 0.0485(7) Uani 1 1 d .
H24A H 0.2224 0.4720 0.5194 0.058 Uiso 1 1 calc R
H24B H 0.3628 0.4171 0.5453 0.058 Uiso 1 1 calc R
N2 N 0.1888(2) 0.3069(2) 0.56687(8) 0.0425(5) Uani 1 1 d .
H2A H 0.2005 0.2479 0.5392 0.051 Uiso 1 1 calc R
C25 C 0.3948(4) 0.5790(4) 0.61972(14) 0.0686(9) Uani 1 1 d .
H25 H 0.4644 0.5142 0.6237 0.082 Uiso 1 1 calc R
C26 C 0.4265(6) 0.6974(5) 0.63188(18) 0.0950(13) Uani 1 1 d .
H26A H 0.3594 0.7647 0.6284 0.114 Uiso 1 1 calc R
H26B H 0.5168 0.7174 0.6444 0.114 Uiso 1 1 calc R
S1 S 0.15609(10) 0.21438(12) 0.43977(4) 0.0773(3) Uani 1 1 d .
C27 C 0.2190(4) 0.3499(4) 0.41648(15) 0.0708(10) Uani 1 1 d .
N3 N 0.2579(3) 0.4507(3) 0.39670(10) 0.0639(8) Uani 1 1 d .

loop_
_atom_site_aniso_label
_atom_site_aniso_U_11
_atom_site_aniso_U_22
_atom_site_aniso_U_33
_atom_site_aniso_U_23
_atom_site_aniso_U_13
_atom_site_aniso_U_12
C1 0.0548(16) 0.0392(14) 0.0406(14) 0.0100(11) -0.0004(12) -0.0045(12)
C2 0.074(2) 0.0510(17) 0.0516(17) 0.0075(14) -0.0141(15) -0.0114(15)
C3 0.138(4) 0.063(2) 0.048(2) -0.0014(17) -0.019(2) -0.024(2)
C4 0.167(5) 0.058(2) 0.055(2) -0.0084(18) 0.028(3) -0.009(3)
C5 0.116(3) 0.057(2) 0.074(2) 0.0094(19) 0.041(3) 0.011(2)
C6 0.0627(18) 0.0493(17) 0.0650(19) 0.0109(15) 0.0125(16) 0.0010(14)
C7 0.0361(12) 0.0392(14) 0.0370(13) 0.0081(10) -0.0011(10) -0.0025(11)
C8 0.0422(13) 0.0425(14) 0.0382(13) 0.0049(12) -0.0023(11) 0.0000(11)
C9 0.0504(16) 0.071(2) 0.0561(17) 0.0213(16) -0.0152(15) -0.0101(15)
C10 0.0585(19) 0.089(3) 0.076(2) 0.029(2) -0.0296(17) -0.0140(18)
N1 0.0593(15) 0.0755(18) 0.0596(15) 0.0219(14) -0.0187(13) -0.0028(14)
C11 0.0509(15) 0.0501(16) 0.0383(14) 0.0049(12) -0.0001(12) 0.0084(13)
C12 0.0606(18) 0.0584(17) 0.0428(15) 0.0130(14) 0.0071(13) 0.0108(15)
C13 0.0640(18) 0.0461(15) 0.0483(16) 0.0106(14) 0.0175(14) 0.0074(14)
C14 0.0513(15) 0.0444(15) 0.0447(15) -0.0012(13) 0.0140(12) -0.0024(13)
C15 0.0402(13) 0.0454(15) 0.0359(13) -0.0001(11) 0.0038(11) 0.0041(11)
C16 0.0424(13) 0.0391(13) 0.0314(12) 0.0017(10) 0.0031(10) 0.0052(11)
O1 0.0604(13) 0.0629(13) 0.0735(14) 0.0102(12) 0.0023(11) -0.0181(11)
C17 0.069(2) 0.114(4) 0.133(4) 0.029(3) -0.031(3) -0.035(2)
C18 0.0410(13) 0.0448(15) 0.0336(12) 0.0064(10) -0.0027(10) -0.0031(11)
C19 0.0482(16) 0.0589(18) 0.0618(19) 0.0161(16) -0.0103(14) 0.0021(14)
C20 0.0584(18) 0.087(3) 0.068(2) 0.008(2) 0.0104(16) 0.0172(18)
C21 0.071(2) 0.0503(17) 0.0436(16) 0.0006(14) 0.0043(13) 0.0098(15)
C22 0.0657(18) 0.0504(16) 0.0345(14) -0.0003(12) 0.0005(13) -0.0017(14)
C23 0.071(2) 0.0434(15) 0.0452(15) 0.0021(13) -0.0009(14) 0.0008(14)
C24 0.0656(17) 0.0398(14) 0.0401(14) 0.0058(12) 0.0015(13) -0.0054(13)
N2 0.0503(12) 0.0423(12) 0.0349(11) 0.0056(9) -0.0025(9) -0.0014(10)
C25 0.089(3) 0.059(2) 0.0584(19) -0.0036(17) -0.0021(18) -0.0040(18)
C26 0.104(3) 0.083(3) 0.098(3) -0.008(3) 0.002(3) -0.019(3)
S1 0.0709(6) 0.0940(7) 0.0670(6) -0.0029(5) -0.0015(4) -0.0133(5)
C27 0.0590(19) 0.094(3) 0.0593(19) -0.022(2) -0.0192(16) 0.0109(19)
N3 0.086(2) 0.0585(16) 0.0470(14) 0.0136(13) -0.0027(14) -0.0234(15)

loop_
_atom_type_symbol
_atom_type_description
_atom_type_scat_dispersion_real
_atom_type_scat_dispersion_imag
_atom_type_scat_source
C C 0.0033 0.0016 'International Tables Vol C Tables 4.2.6.8 and 6.1.1.4'
H H 0.0000 0.0000 'International Tables Vol C Tables 4.2.6.8 and 6.1.1.4'
N N 0.0061 0.0033 'International Tables Vol C Tables 4.2.6.8 and 6.1.1.4'
O O 0.0106 0.0060 'International Tables Vol C Tables 4.2.6.8 and 6.1.1.4'
S S 0.1246 0.1234 'International Tables Vol C Tables 4.2.6.8 and 6.1.1.4'

loop_
_geom_angle_atom_site_label_1
_geom_angle_atom_site_label_2
_geom_angle_atom_site_label_3
_geom_angle
C2 C1 C6 118.8(3)
C2 C1 C7 120.9(3)
C6 C1 C7 120.3(3)
C1 C2 C3 120.4(4)
C1 C2 H2 119.8
C3 C2 H2 119.8
C4 C3 C2 120.2(4)
C4 C3 H3 119.9
C2 C3 H3 119.9
C3 C4 C5 120.6(4)
C3 C4 H4 119.7
C5 C4 H4 119.7
C4 C5 C6 119.6(4)
C4 C5 H5 120.2
C6 C5 H5 120.2
C1 C6 C5 120.4(4)
C1 C6 H6 119.8
C5 C6 H6 119.8
C1 C7 C8 111.3(2)
C1 C7 C18 112.1(2)
C8 C7 C18 111.0(2)
C1 C7 H7 107.4
C8 C7 H7 107.4
C18 C7 H7 107.4
C9 C8 C16 117.7(2)
C9 C8 C7 121.5(2)
C16 C8 C7 120.6(2)
C8 C9 C10 120.0(3)
C8 C9 H9 120.0
C10 C9 H9 120.0
N1 C10 C9 124.8(3)
N1 C10 H10 117.6
C9 C10 H10 117.6
C10 N1 C11 116.4(3)
N1 C11 C12 116.9(3)
N1 C11 C16 123.9(3)
C12 C11 C16 119.2(3)
C13 C12 C11 120.9(3)
C13 C12 H12 119.6
C11 C12 H12 119.6
C12 C13 C14 120.1(3)
C12 C13 H13 120.0
C14 C13 H13 120.0
O1 C14 C15 125.6(3)
O1 C14 C13 113.3(3)
C15 C14 C13 121.1(3)
C14 C15 C16 120.1(2)
C14 C15 H15 120.0
C16 C15 H15 120.0
C15 C16 C8 124.2(2)
C15 C16 C11 118.6(2)
C8 C16 C11 117.2(2)
C14 O1 C17 117.7(3)
O1 C17 H17A 109.5
O1 C17 H17B 109.5
H17A C17 H17B 109.5
O1 C17 H17C 109.5
H17A C17 H17C 109.5
H17B C17 H17C 109.5
N2 C18 C22 107.4(2)
N2 C18 C7 110.7(2)
C22 C18 C7 113.2(2)
N2 C18 H18 108.5
C22 C18 H18 108.5
C7 C18 H18 108.5
N2 C19 C20 109.2(3)
N2 C19 H19A 109.8
C20 C19 H19A 109.8
N2 C19 H19B 109.8
C20 C19 H19B 109.8
H19A C19 H19B 108.3
C19 C20 C21 109.6(3)
C19 C20 H20A 109.8
C21 C20 H20A 109.8
C19 C20 H20B 109.8
C21 C20 H20B 109.8
H20A C20 H20B 108.2
C22 C21 C23 110.0(3)
C22 C21 C20 107.8(3)
C23 C21 C20 109.1(3)
C22 C21 H21 109.9
C23 C21 H21 109.9
C20 C21 H21 109.9
C21 C22 C18 110.3(2)
C21 C22 H22A 109.6
C18 C22 H22A 109.6
C21 C22 H22B 109.6
C18 C22 H22B 109.6
H22A C22 H22B 108.1
C21 C23 C24 108.4(2)
C21 C23 C25 113.0(3)
C24 C23 C25 111.3(3)
C21 C23 H23 108.0
C24 C23 H23 108.0
C25 C23 H23 108.0
N2 C24 C23 109.7(2)
N2 C24 H24A 109.7
C23 C24 H24A 109.7
N2 C24 H24B 109.7
C23 C24 H24B 109.7
H24A C24 H24B 108.2
C19 N2 C18 113.6(2)
C19 N2 C24 109.6(2)
C18 N2 C24 108.1(2)
C19 N2 H2A 108.5
C18 N2 H2A 108.5
C24 N2 H2A 108.5
C26 C25 C23 124.4(4)
C26 C25 H25 117.8
C23 C25 H25 117.8
C25 C26 H26A 120.0
C25 C26 H26B 120.0
H26A C26 H26B 120.0
N3 C27 S1 175.4(3)

loop_
_geom_bond_atom_site_label_1
_geom_bond_atom_site_label_2
_geom_bond_distance
C1 C2 1.384(4)
C1 C6 1.389(4)
C1 C7 1.510(4)
C2 C3 1.390(5)
C2 H2 0.9300
C3 C4 1.360(7)
C3 H3 0.9300
C4 C5 1.375(7)
C4 H4 0.9300
C5 C6 1.395(5)
C5 H5 0.9300
C6 H6 0.9300
C7 C8 1.525(3)
C7 C18 1.549(4)
C7 H7 0.9800
C8 C9 1.371(4)
C8 C16 1.420(4)
C9 C10 1.404(4)
C9 H9 0.9300
C10 N1 1.303(5)
C10 H10 0.9300
N1 C11 1.359(4)
C11 C12 1.413(4)
C11 C16 1.425(4)
C12 C13 1.348(5)
C12 H12 0.9300
C13 C14 1.409(4)
C13 H13 0.9300
C14 O1 1.360(4)
C14 C15 1.365(4)
C15 C16 1.412(4)
C15 H15 0.9300
O1 C17 1.390(5)
C17 H17A 0.9600
C17 H17B 0.9600
C17 H17C 0.9600
C18 N2 1.510(3)
C18 C22 1.532(4)
C18 H18 0.9800
C19 N2 1.496(4)
C19 C20 1.513(5)
C19 H19A 0.9700
C19 H19B 0.9700
C20 C21 1.540(5)
C20 H20A 0.9700
C20 H20B 0.9700
C21 C22 1.525(4)
C21 C23 1.527(4)
C21 H21 0.9800
C22 H22A 0.9700
C22 H22B 0.9700
C23 C24 1.530(4)
C23 C25 1.535(5)
C23 H23 0.9800
C24 N2 1.511(4)
C24 H24A 0.9700
C24 H24B 0.9700
N2 H2A 0.9100
C25 C26 1.261(6)
C25 H25 0.9300
C26 H26A 0.9300
C26 H26B 0.9300
S1 C27 1.591(5)
C27 N3 1.182(5)
